data_4504424
loop_
_publ_author_name
'Clark, Thomas E.'
'Makha, Mohamed'
'Sobolev, Alexandre N.'
'Dalgarno, Scott J.'
'Atwood, Jerry L.'
'Raston, Colin L.'

_publ_section_title
;
 Structural Diversity of Methyl-Substituted Inclusion Complexes of
 Calix[5]arene
;
_journal_issue 10
_journal_name_full 'Crystal Growth &amp; Design'
_journal_page_first 2059
_journal_paper_doi 10.1021/cg0705658
_journal_volume 7
_journal_year 2007
_chemical_formula_moiety 'C35 H30 O5, C8 H10'
_chemical_formula_sum 'C43 H40 O5'
_chemical_formula_weight 636.75
_chemical_name_systematic
; 
 ? 
;
_space_group_IT_number 60
_symmetry_cell_setting orthorhombic
_symmetry_space_group_name_Hall '-P 2n 2ab'
_symmetry_space_group_name_H-M 'P b c n'
_atom_sites_solution_hydrogens geom
_atom_sites_solution_primary direct
_atom_sites_solution_secondary difmap
_audit_creation_method SHELXL-97
_cell_angle_alpha 90.0
_cell_angle_beta 90.0
_cell_angle_gamma 90.0
_cell_formula_units_Z 8
_cell_length_a 26.780(1)
_cell_length_b 8.5173(4)
_cell_length_c 29.317(1)
_cell_measurement_reflns_used 4218
_cell_measurement_temperature 100(2)
_cell_measurement_theta_max 25.00
_cell_measurement_theta_min 2.48
_cell_volume 6687.0(5)
_computing_cell_refinement
;
CrysAlis RED, Oxford Diffraction Ltd.,
Version 1.171.31.7 (release 18-10-2006 CrysAlis171 .NET)
(compiled Oct 18 2006,16:28:17)
;
_computing_data_collection
;
CrysAlis CCD, Oxford Diffraction Ltd.,
Version 1.171.31.7 (release 18-10-2006 CrysAlis171 .NET)
(compiled Oct 18 2006,16:28:17)
;
_computing_data_reduction
;
CrysAlis RED, Oxford Diffraction Ltd.,
Version 1.171.31.7 (release 18-10-2006 CrysAlis171 .NET)
(compiled Oct 18 2006,16:28:17)
;
_computing_molecular_graphics 'X-Seed 2.0 (Barbour, 2001)'
_computing_publication_material 'SHELXL-97 (Sheldrick, 1997)'
_computing_structure_refinement 'SHELXL-97 (Sheldrick, 1997)'
_computing_structure_solution 'SHELXS-97 (Sheldrick, 1990)'
_diffrn_ambient_temperature 100(2)
_diffrn_detector_area_resol_mean 16.0009
_diffrn_measured_fraction_theta_full 0.991
_diffrn_measured_fraction_theta_max 0.991
_diffrn_measurement_device_type 'Oxford Diffraction Xcalibur-S, Sapphire CCD'
_diffrn_measurement_method '\w scans'
_diffrn_radiation_monochromator graphite
_diffrn_radiation_source 'Enhance (Mo) X-ray Source'
_diffrn_radiation_type MoK\a
_diffrn_radiation_wavelength 0.71073
_diffrn_reflns_av_R_equivalents 0.0992
_diffrn_reflns_av_sigmaI/netI 0.1088
_diffrn_reflns_limit_h_max 31
_diffrn_reflns_limit_h_min -31
_diffrn_reflns_limit_k_max 10
_diffrn_reflns_limit_k_min -10
_diffrn_reflns_limit_l_max 34
_diffrn_reflns_limit_l_min -34
_diffrn_reflns_number 38481
_diffrn_reflns_theta_full 25.00
_diffrn_reflns_theta_max 25.00
_diffrn_reflns_theta_min 2.51
_exptl_absorpt_coefficient_mu 0.082
_exptl_absorpt_correction_T_max 1.0000
_exptl_absorpt_correction_T_min 0.9804
_exptl_absorpt_correction_type multi-scan
_exptl_absorpt_process_details
;
CrysAlis RED, Oxford Diffraction Ltd.,
Version 1.171.31.7 (release 18-10-2006 CrysAlis171 .NET)
(compiled Oct 18 2006,16:28:17)
Empirical absorption correction using spherical harmonics,
 implemented in SCALE3 ABSPACK scaling algorithm.
;
_exptl_crystal_colour colorless
_exptl_crystal_density_diffrn 1.265
_exptl_crystal_density_meas ?
_exptl_crystal_density_method 'not measured'
_exptl_crystal_description needle
_exptl_crystal_F_000 2704
_exptl_crystal_size_max 0.33
_exptl_crystal_size_mid 0.10
_exptl_crystal_size_min 0.09
_refine_diff_density_max 0.496
_refine_diff_density_min -0.294
_refine_diff_density_rms 0.072
_refine_ls_extinction_method none
_refine_ls_goodness_of_fit_ref 1.004
_refine_ls_hydrogen_treatment constr
_refine_ls_matrix_type full
_refine_ls_number_parameters 433
_refine_ls_number_reflns 5841
_refine_ls_number_restraints 0
_refine_ls_restrained_S_all 1.004
_refine_ls_R_factor_all 0.1476
_refine_ls_R_factor_gt 0.0788
_refine_ls_shift/su_max 0.000
_refine_ls_shift/su_mean 0.000
_refine_ls_structure_factor_coef Fsqd
_refine_ls_weighting_details 'calc w=1/[\s^2^(Fo^2^)+(0.1000P)^2^+0.0000P] where P=(Fo^2^+2Fc^2^)/3'
_refine_ls_weighting_scheme calc
_refine_ls_wR_factor_gt 0.1776
_refine_ls_wR_factor_ref 0.2073
_reflns_number_gt 3006
_reflns_number_total 5841
_reflns_threshold_expression >2sigma(I)
_cod_data_source_file cg0705658-file002.cif
_cod_data_source_block Complex3
_cod_depositor_comments
;
The following automatic conversions were performed:

'_symmetry_cell_setting' value 'Orthorhombic' changed to
'orthorhombic' according to
/home/saulius/struct/CIF-dictionaries/cif_core.dic dictionary named
'cif_core.dic' version 2.4.1 from 2010-06-29.

Automatic conversion script
Id: cif_fix_values 1715 2011-07-08 13:25:40Z adriana 

The following automatic conversions were performed:

'_exptl_crystal_density_meas' value 'not measured' was changed to '?'
- the value is perceived as not measured.

Automatic conversion script
Id: cif_fix_values 3008 2015-01-20 13:52:24Z robertas 
;
_cod_database_code 4504424

loop_
_symmetry_equiv_pos_as_xyz
'x, y, z'
'-x+1/2, -y+1/2, z+1/2'
'-x, y, -z+1/2'
'x+1/2, -y+1/2, -z'
'-x, -y, -z'
'x-1/2, y-1/2, -z-1/2'
'x, -y, z-1/2'
'-x-1/2, y-1/2, z'

loop_
_atom_site_label
_atom_site_type_symbol
_atom_site_fract_x
_atom_site_fract_y
_atom_site_fract_z
_atom_site_U_iso_or_equiv
_atom_site_adp_type
_atom_site_occupancy
_atom_site_symmetry_multiplicity
_atom_site_calc_flag
_atom_site_refinement_flags
_atom_site_disorder_assembly
_atom_site_disorder_group
O1 O 0.16563(9) -0.2778(3) 0.17367(9) 0.0281(7) Uani 1 1 d . . .
H1 H 0.1523 -0.2335 0.1962 0.034 Uiso 0.50 1 calc PR A 1
H1' H 0.1545 -0.2374 0.1492 0.034 Uiso 0.50 1 d PR A 2
O2 O 0.12248(9) -0.1121(3) 0.24378(9) 0.0267(7) Uani 1 1 d . . .
H2 H 0.1071 -0.0316 0.2351 0.032 Uiso 0.50 1 calc PR B 1
H2' H 0.1419 -0.1431 0.2227 0.032 Uiso 0.50 1 d PR B 2
O3 O 0.05441(9) 0.1082(3) 0.21138(10) 0.0297(7) Uani 1 1 d . . .
H3 H 0.0595 0.1179 0.1833 0.036 Uiso 0.50 1 calc PR C 1
H3' H 0.0745 0.0407 0.2223 0.036 Uiso 0.50 1 d PR C 2
O4 O 0.05699(9) 0.0962(3) 0.11771(10) 0.0290(7) Uani 1 1 d . . .
H4 H 0.0755 0.0235 0.1082 0.035 Uiso 0.50 1 calc PR D 1
H4' H 0.0599 0.1040 0.1465 0.035 Uiso 0.50 1 d PR D 2
O5 O 0.13049(9) -0.1245(3) 0.09619(9) 0.0279(7) Uani 1 1 d . . .
H5 H 0.1478 -0.1445 0.1194 0.033 Uiso 0.50 1 calc PR E 1
H5' H 0.1126 -0.0440 0.1013 0.033 Uiso 0.50 1 d PR E 2
C1 C 0.21204(14) -0.2919(5) 0.26114(13) 0.0262(10) Uani 1 1 d . . .
H1A H 0.1823 -0.3537 0.2522 0.031 Uiso 1 1 calc R . .
H1B H 0.2336 -0.3612 0.2798 0.031 Uiso 1 1 calc R . .
C2 C 0.08023(15) 0.1045(4) 0.30656(15) 0.0279(10) Uani 1 1 d . . .
H2A H 0.0585 0.0244 0.2922 0.033 Uiso 1 1 calc R . .
H2B H 0.0660 0.1286 0.3369 0.033 Uiso 1 1 calc R . .
C3 C 0.02942(15) 0.3877(5) 0.16182(14) 0.0273(10) Uani 1 1 d . . .
H3A H 0.0091 0.4842 0.1588 0.033 Uiso 1 1 calc R . .
H3B H 0.0061 0.2977 0.1607 0.033 Uiso 1 1 calc R . .
C4 C 0.09476(14) 0.0841(4) 0.02681(14) 0.0264(10) Uani 1 1 d . . .
H4A H 0.0841 0.1073 -0.0048 0.032 Uiso 1 1 calc R . .
H4B H 0.0706 0.0082 0.0398 0.032 Uiso 1 1 calc R . .
C5 C 0.22191(14) -0.3000(5) 0.09022(13) 0.0273(10) Uani 1 1 d . . .
H5A H 0.2461 -0.3699 0.0747 0.033 Uiso 1 1 calc R . .
H5B H 0.1919 -0.3637 0.0970 0.033 Uiso 1 1 calc R . .
C11 C 0.21759(13) -0.2571(4) 0.17557(13) 0.0213(9) Uani 1 1 d . . .
C12 C 0.24040(13) -0.2486(4) 0.21817(13) 0.0220(9) Uani 1 1 d . . .
C13 C 0.29076(14) -0.2146(5) 0.21975(14) 0.0275(10) Uani 1 1 d . . .
H13 H 0.3070 -0.2065 0.2484 0.033 Uiso 1 1 calc R . .
C14 C 0.31784(15) -0.1921(5) 0.18008(14) 0.0324(11) Uani 1 1 d . . .
H14 H 0.3519 -0.1613 0.1816 0.039 Uiso 1 1 calc R . .
C15 C 0.29497(14) -0.2146(5) 0.13813(14) 0.0276(10) Uani 1 1 d . . .
H15 H 0.3141 -0.2048 0.1110 0.033 Uiso 1 1 calc R . .
C16 C 0.24469(14) -0.2512(4) 0.13529(13) 0.0215(9) Uani 1 1 d . . .
C21 C 0.15019(15) -0.0767(4) 0.28234(14) 0.0243(10) Uani 1 1 d . . .
C22 C 0.13184(14) 0.0327(4) 0.31340(13) 0.0221(9) Uani 1 1 d . . .
C23 C 0.16015(16) 0.0722(5) 0.35035(14) 0.0307(11) Uani 1 1 d . . .
H23 H 0.1481 0.1491 0.3711 0.037 Uiso 1 1 calc R . .
C24 C 0.20619(15) 0.0024(5) 0.35831(14) 0.0322(11) Uani 1 1 d . . .
H24 H 0.2261 0.0340 0.3835 0.039 Uiso 1 1 calc R . .
C25 C 0.22261(15) -0.1148(5) 0.32874(14) 0.0294(10) Uani 1 1 d . . .
H25 H 0.2534 -0.1665 0.3346 0.035 Uiso 1 1 calc R . .
C26 C 0.19483(14) -0.1572(4) 0.29091(14) 0.0242(10) Uani 1 1 d . . .
C31 C 0.06213(13) 0.2510(5) 0.23276(14) 0.0228(10) Uani 1 1 d . . .
C32 C 0.05285(13) 0.3894(5) 0.20877(14) 0.0243(10) Uani 1 1 d . . .
C33 C 0.06320(14) 0.5303(5) 0.23015(15) 0.0301(11) Uani 1 1 d . . .
H33 H 0.0573 0.6258 0.2143 0.036 Uiso 1 1 calc R . .
C34 C 0.08185(14) 0.5359(5) 0.27393(15) 0.0293(10) Uani 1 1 d . . .
H34 H 0.0900 0.6338 0.2875 0.035 Uiso 1 1 calc R . .
C35 C 0.08861(14) 0.3965(5) 0.29814(15) 0.0279(10) Uani 1 1 d . . .
H35 H 0.1005 0.4001 0.3287 0.034 Uiso 1 1 calc R . .
C36 C 0.07805(14) 0.2518(5) 0.27788(15) 0.0262(10) Uani 1 1 d . . .
C41 C 0.07132(14) 0.2369(5) 0.09765(14) 0.0235(10) Uani 1 1 d . . .
C42 C 0.09209(13) 0.2331(4) 0.05411(14) 0.0221(9) Uani 1 1 d . . .
C43 C 0.10908(14) 0.3719(5) 0.03503(14) 0.0266(10) Uani 1 1 d . . .
H43 H 0.1239 0.3712 0.0056 0.032 Uiso 1 1 calc R . .
C44 C 0.10448(14) 0.5113(5) 0.05868(14) 0.0271(10) Uani 1 1 d . . .
H44 H 0.1178 0.6054 0.0462 0.033 Uiso 1 1 calc R . .
C45 C 0.08076(14) 0.5145(5) 0.09997(14) 0.0262(10) Uani 1 1 d . . .
H45 H 0.0765 0.6120 0.1152 0.031 Uiso 1 1 calc R . .
C46 C 0.06270(14) 0.3775(5) 0.12020(14) 0.0234(10) Uani 1 1 d . . .
C51 C 0.16163(14) -0.0950(5) 0.05953(13) 0.0221(9) Uani 1 1 d . . .
C52 C 0.20684(15) -0.1737(4) 0.05668(13) 0.0243(10) Uani 1 1 d . . .
C53 C 0.23802(15) -0.1381(5) 0.02019(13) 0.0284(10) Uani 1 1 d . . .
H53 H 0.2697 -0.1880 0.0181 0.034 Uiso 1 1 calc R . .
C54 C 0.22410(16) -0.0321(5) -0.01295(14) 0.0327(11) Uani 1 1 d . . .
H54 H 0.2464 -0.0073 -0.0371 0.039 Uiso 1 1 calc R . .
C55 C 0.17787(16) 0.0375(5) -0.01098(15) 0.0328(11) Uani 1 1 d . . .
H55 H 0.1678 0.1072 -0.0346 0.039 Uiso 1 1 calc R . .
C56 C 0.14554(14) 0.0073(5) 0.02516(14) 0.0273(10) Uani 1 1 d . . .
C61 C 0.05034(16) 0.5302(5) 0.42817(14) 0.0330(11) Uani 1 1 d . . .
H61 H 0.0156 0.5294 0.4347 0.040 Uiso 1 1 calc R . .
C62 C 0.07037(16) 0.6615(5) 0.40751(15) 0.0345(11) Uani 1 1 d . . .
C63 C 0.12094(19) 0.6622(6) 0.39773(16) 0.0465(13) Uani 1 1 d . . .
H63 H 0.1355 0.7503 0.3829 0.056 Uiso 1 1 calc R . .
C64 C 0.14992(18) 0.5364(8) 0.40932(17) 0.0540(15) Uani 1 1 d . . .
H64 H 0.1846 0.5380 0.4027 0.065 Uiso 1 1 calc R . .
C65 C 0.1294(2) 0.4071(7) 0.43057(18) 0.0529(15) Uani 1 1 d . . .
H65 H 0.1503 0.3217 0.4390 0.063 Uiso 1 1 calc R . .
C66 C 0.07811(18) 0.4008(5) 0.43977(15) 0.0385(12) Uani 1 1 d . . .
C67 C 0.0381(2) 0.7991(5) 0.39439(17) 0.0537(15) Uani 1 1 d . . .
H67A H 0.0588 0.8805 0.3802 0.081 Uiso 1 1 calc R . .
H67B H 0.0220 0.8418 0.4217 0.081 Uiso 1 1 calc R . .
H67C H 0.0125 0.7646 0.3727 0.081 Uiso 1 1 calc R . .
C68 C 0.0542(2) 0.2607(6) 0.46181(19) 0.0645(17) Uani 1 1 d . . .
H68A H 0.0184 0.2802 0.4658 0.097 Uiso 1 1 calc R . .
H68B H 0.0696 0.2421 0.4916 0.097 Uiso 1 1 calc R . .
H68C H 0.0590 0.1682 0.4424 0.097 Uiso 1 1 calc R . .

loop_
_atom_site_aniso_label
_atom_site_aniso_U_11
_atom_site_aniso_U_22
_atom_site_aniso_U_33
_atom_site_aniso_U_23
_atom_site_aniso_U_13
_atom_site_aniso_U_12
O1 0.0222(15) 0.0320(17) 0.0302(17) 0.0016(14) -0.0008(13) -0.0013(13)
O2 0.0285(15) 0.0262(16) 0.0254(17) -0.0008(13) -0.0022(13) 0.0016(13)
O3 0.0317(16) 0.0263(17) 0.0310(17) -0.0021(14) 0.0019(14) 0.0008(13)
O4 0.0312(16) 0.0200(16) 0.0356(17) 0.0056(14) -0.0003(14) -0.0043(13)
O5 0.0265(15) 0.0295(16) 0.0276(17) 0.0015(13) -0.0023(14) 0.0019(13)
C1 0.024(2) 0.023(2) 0.031(3) 0.0047(19) 0.001(2) 0.0030(19)
C2 0.030(2) 0.022(2) 0.031(3) -0.001(2) 0.005(2) 0.002(2)
C3 0.022(2) 0.023(2) 0.036(3) 0.002(2) -0.003(2) 0.0028(19)
C4 0.031(2) 0.027(2) 0.021(2) 0.0028(19) -0.003(2) 0.000(2)
C5 0.023(2) 0.029(2) 0.030(2) -0.003(2) 0.000(2) 0.0042(19)
C11 0.016(2) 0.021(2) 0.027(2) -0.0012(19) 0.0010(19) 0.0018(18)
C12 0.021(2) 0.022(2) 0.023(2) 0.0010(19) 0.0022(19) 0.0056(18)
C13 0.024(2) 0.041(3) 0.018(2) -0.002(2) -0.0028(19) 0.001(2)
C14 0.018(2) 0.050(3) 0.030(3) 0.002(2) 0.002(2) -0.006(2)
C15 0.021(2) 0.042(3) 0.021(2) 0.005(2) 0.0066(19) 0.000(2)
C16 0.023(2) 0.020(2) 0.022(2) 0.0077(18) -0.0047(18) 0.0042(18)
C21 0.029(2) 0.024(2) 0.021(2) 0.0063(19) 0.007(2) -0.0051(19)
C22 0.025(2) 0.023(2) 0.018(2) 0.0009(18) 0.0066(19) -0.0011(19)
C23 0.039(3) 0.031(3) 0.022(2) -0.002(2) 0.006(2) 0.001(2)
C24 0.035(3) 0.039(3) 0.023(2) -0.003(2) -0.005(2) -0.006(2)
C25 0.029(2) 0.031(3) 0.028(2) 0.005(2) 0.001(2) 0.000(2)
C26 0.026(2) 0.025(2) 0.022(2) 0.0045(19) 0.005(2) 0.0022(19)
C31 0.019(2) 0.022(2) 0.027(3) -0.001(2) 0.0042(19) 0.0029(18)
C32 0.016(2) 0.031(3) 0.025(2) -0.002(2) 0.0102(18) -0.0004(19)
C33 0.029(2) 0.026(3) 0.035(3) 0.001(2) 0.015(2) 0.004(2)
C34 0.029(2) 0.026(3) 0.032(3) 0.000(2) 0.014(2) -0.005(2)
C35 0.024(2) 0.032(3) 0.028(3) -0.001(2) 0.005(2) -0.001(2)
C36 0.018(2) 0.026(2) 0.034(3) 0.001(2) 0.005(2) 0.0059(19)
C41 0.020(2) 0.021(2) 0.030(3) 0.006(2) -0.0076(19) -0.0024(18)
C42 0.022(2) 0.022(2) 0.022(2) 0.0032(19) -0.0061(19) 0.0024(18)
C43 0.025(2) 0.034(3) 0.021(2) 0.002(2) -0.0050(19) 0.003(2)
C44 0.026(2) 0.028(3) 0.027(3) 0.001(2) -0.001(2) -0.005(2)
C45 0.026(2) 0.024(2) 0.029(3) -0.003(2) -0.010(2) 0.0029(19)
C46 0.022(2) 0.025(2) 0.024(2) 0.0015(19) -0.0075(19) 0.0024(19)
C51 0.022(2) 0.025(2) 0.019(2) -0.0018(19) 0.0011(19) -0.0049(19)
C52 0.029(2) 0.024(2) 0.020(2) -0.0055(19) -0.005(2) 0.001(2)
C53 0.028(2) 0.034(3) 0.023(2) -0.006(2) 0.002(2) 0.000(2)
C54 0.036(3) 0.041(3) 0.021(2) 0.005(2) 0.004(2) -0.004(2)
C55 0.044(3) 0.028(3) 0.026(3) 0.004(2) -0.006(2) 0.000(2)
C56 0.030(2) 0.027(2) 0.024(2) 0.000(2) -0.010(2) -0.004(2)
C61 0.023(2) 0.041(3) 0.034(3) -0.004(2) -0.010(2) -0.001(2)
C62 0.038(3) 0.039(3) 0.026(3) -0.006(2) -0.002(2) -0.006(2)
C63 0.049(3) 0.062(4) 0.029(3) -0.013(3) 0.001(2) -0.020(3)
C64 0.029(3) 0.093(5) 0.040(3) -0.029(3) -0.001(2) -0.002(3)
C65 0.050(3) 0.057(4) 0.052(4) -0.030(3) -0.025(3) 0.029(3)
C66 0.054(3) 0.033(3) 0.029(3) -0.006(2) -0.018(2) 0.002(3)
C67 0.079(4) 0.037(3) 0.045(3) 0.007(3) -0.019(3) -0.001(3)
C68 0.091(4) 0.041(3) 0.061(4) 0.013(3) -0.043(3) -0.011(3)

loop_
_atom_type_symbol
_atom_type_description
_atom_type_scat_dispersion_real
_atom_type_scat_dispersion_imag
_atom_type_scat_source
C C 0.0033 0.0016 'International Tables Vol C Tables 4.2.6.8 and 6.1.1.4'
H H 0.0000 0.0000 'International Tables Vol C Tables 4.2.6.8 and 6.1.1.4'
O O 0.0106 0.0060 'International Tables Vol C Tables 4.2.6.8 and 6.1.1.4'

loop_
_geom_angle_atom_site_label_1
_geom_angle_atom_site_label_2
_geom_angle_atom_site_label_3
_geom_angle
C11 O1 H1 109.5
C11 O1 H1' 109.2
H1 O1 H1' 109.5
C21 O2 H2 109.5
C21 O2 H2' 109.5
H2 O2 H2' 109.4
C31 O3 H3 109.5
C31 O3 H3' 109.2
H3 O3 H3' 109.5
C41 O4 H4 109.5
C41 O4 H4' 109.2
H4 O4 H4' 109.5
C51 O5 H5 109.5
C51 O5 H5' 109.4
H5 O5 H5' 109.3
C26 C1 C12 116.6(3)
C26 C1 H1A 108.1
C12 C1 H1A 108.1
C26 C1 H1B 108.1
C12 C1 H1B 108.1
H1A C1 H1B 107.3
C36 C2 C22 116.2(3)
C36 C2 H2A 108.2
C22 C2 H2A 108.2
C36 C2 H2B 108.2
C22 C2 H2B 108.2
H2A C2 H2B 107.4
C32 C3 C46 119.3(3)
C32 C3 H3A 107.5
C46 C3 H3A 107.5
C32 C3 H3B 107.5
C46 C3 H3B 107.5
H3A C3 H3B 107.0
C42 C4 C56 115.2(3)
C42 C4 H4A 108.5
C56 C4 H4A 108.5
C42 C4 H4B 108.5
C56 C4 H4B 108.5
H4A C4 H4B 107.5
C52 C5 C16 118.7(3)
C52 C5 H5A 107.6
C16 C5 H5A 107.6
C52 C5 H5B 107.6
C16 C5 H5B 107.6
H5A C5 H5B 107.1
C16 C11 C12 122.2(3)
C16 C11 O1 119.3(3)
C12 C11 O1 118.5(3)
C13 C12 C11 118.0(4)
C13 C12 C1 120.8(4)
C11 C12 C1 120.9(3)
C12 C13 C14 120.9(4)
C12 C13 H13 119.6
C14 C13 H13 119.6
C13 C14 C15 119.6(4)
C13 C14 H14 120.2
C15 C14 H14 120.2
C16 C15 C14 120.9(4)
C16 C15 H15 119.5
C14 C15 H15 119.5
C15 C16 C11 117.8(4)
C15 C16 C5 120.4(4)
C11 C16 C5 121.5(3)
O2 C21 C22 119.4(3)
O2 C21 C26 119.8(4)
C22 C21 C26 120.8(4)
C23 C22 C21 119.2(4)
C23 C22 C2 120.6(4)
C21 C22 C2 120.1(4)
C22 C23 C24 121.4(4)
C22 C23 H23 119.3
C24 C23 H23 119.3
C23 C24 C25 118.8(4)
C23 C24 H24 120.6
C25 C24 H24 120.6
C26 C25 C24 121.1(4)
C26 C25 H25 119.5
C24 C25 H25 119.5
C25 C26 C21 118.4(4)
C25 C26 C1 119.8(4)
C21 C26 C1 121.8(4)
O3 C31 C36 118.7(4)
O3 C31 C32 119.2(4)
C36 C31 C32 122.1(4)
C33 C32 C31 118.0(4)
C33 C32 C3 120.3(4)
C31 C32 C3 121.6(4)
C34 C33 C32 121.7(4)
C34 C33 H33 119.2
C32 C33 H33 119.2
C33 C34 C35 119.5(4)
C33 C34 H34 120.3
C35 C34 H34 120.3
C34 C35 C36 120.6(4)
C34 C35 H35 119.7
C36 C35 H35 119.7
C31 C36 C35 118.1(4)
C31 C36 C2 122.5(4)
C35 C36 C2 119.2(4)
C46 C41 O4 119.8(4)
C46 C41 C42 121.6(4)
O4 C41 C42 118.5(3)
C43 C42 C41 118.7(4)
C43 C42 C4 119.4(4)
C41 C42 C4 121.8(3)
C44 C43 C42 120.1(4)
C44 C43 H43 119.9
C42 C43 H43 119.9
C45 C44 C43 120.2(4)
C45 C44 H44 119.9
C43 C44 H44 119.9
C44 C45 C46 121.4(4)
C44 C45 H45 119.3
C46 C45 H45 119.3
C41 C46 C45 117.5(4)
C41 C46 C3 122.1(4)
C45 C46 C3 119.9(4)
O5 C51 C52 119.0(3)
O5 C51 C56 119.1(3)
C52 C51 C56 121.8(4)
C51 C52 C53 117.7(4)
C51 C52 C5 122.5(4)
C53 C52 C5 119.7(3)
C54 C53 C52 121.5(4)
C54 C53 H53 119.2
C52 C53 H53 119.2
C55 C54 C53 119.8(4)
C55 C54 H54 120.1
C53 C54 H54 120.1
C54 C55 C56 120.8(4)
C54 C55 H55 119.6
C56 C55 H55 119.6
C55 C56 C51 118.1(4)
C55 C56 C4 120.3(4)
C51 C56 C4 121.6(4)
C66 C61 C62 123.3(4)
C66 C61 H61 118.4
C62 C61 H61 118.4
C61 C62 C63 118.3(4)
C61 C62 C67 121.3(4)
C63 C62 C67 120.3(5)
C64 C63 C62 120.1(5)
C64 C63 H63 120.0
C62 C63 H63 120.0
C63 C64 C65 120.8(5)
C63 C64 H64 119.6
C65 C64 H64 119.6
C64 C65 C66 120.5(5)
C64 C65 H65 119.7
C66 C65 H65 119.7
C61 C66 C65 116.9(5)
C61 C66 C68 121.0(4)
C65 C66 C68 122.1(5)
C62 C67 H67A 109.5
C62 C67 H67B 109.5
H67A C67 H67B 109.5
C62 C67 H67C 109.5
H67A C67 H67C 109.5
H67B C67 H67C 109.5
C66 C68 H68A 109.5
C66 C68 H68B 109.5
H68A C68 H68B 109.5
C66 C68 H68C 109.5
H68A C68 H68C 109.5
H68B C68 H68C 109.5

loop_
_geom_bond_atom_site_label_1
_geom_bond_atom_site_label_2
_geom_bond_distance
O1 C11 1.404(4)
O1 H1 0.8400
O1 H1' 0.8502
O2 C21 1.386(5)
O2 H2 0.8400
O2 H2' 0.8503
O3 C31 1.384(4)
O3 H3 0.8400
O3 H3' 0.8501
O4 C41 1.389(4)
O4 H4 0.8400
O4 H4' 0.8500
O5 C51 1.383(4)
O5 H5 0.8400
O5 H5' 0.8501
C1 C26 1.513(5)
C1 C12 1.516(5)
C1 H1A 0.9900
C1 H1B 0.9900
C2 C36 1.511(5)
C2 C22 1.524(5)
C2 H2A 0.9900
C2 H2B 0.9900
C3 C32 1.513(5)
C3 C46 1.513(5)
C3 H3A 0.9900
C3 H3B 0.9900
C4 C42 1.502(5)
C4 C56 1.510(5)
C4 H4A 0.9900
C4 H4B 0.9900
C5 C52 1.512(5)
C5 C16 1.514(5)
C5 H5A 0.9900
C5 H5B 0.9900
C11 C16 1.387(5)
C11 C12 1.392(5)
C12 C13 1.380(5)
C13 C14 1.384(5)
C13 H13 0.9500
C14 C15 1.387(5)
C14 H14 0.9500
C15 C16 1.384(5)
C15 H15 0.9500
C21 C22 1.392(5)
C21 C26 1.401(5)
C22 C23 1.364(5)
C23 C24 1.389(5)
C23 H23 0.9500
C24 C25 1.394(6)
C24 H24 0.9500
C25 C26 1.383(5)
C25 H25 0.9500
C31 C36 1.390(6)
C31 C32 1.395(5)
C32 C33 1.382(5)
C33 C34 1.378(6)
C33 H33 0.9500
C34 C35 1.395(5)
C34 H34 0.9500
C35 C36 1.397(5)
C35 H35 0.9500
C41 C46 1.387(5)
C41 C42 1.393(5)
C42 C43 1.385(5)
C43 C44 1.380(5)
C43 H43 0.9500
C44 C45 1.367(5)
C44 H44 0.9500
C45 C46 1.395(5)
C45 H45 0.9500
C51 C52 1.387(5)
C51 C56 1.400(5)
C52 C53 1.391(5)
C53 C54 1.378(5)
C53 H53 0.9500
C54 C55 1.374(6)
C54 H54 0.9500
C55 C56 1.392(6)
C55 H55 0.9500
C61 C66 1.373(6)
C61 C62 1.380(6)
C61 H61 0.9500
C62 C63 1.384(6)
C62 C67 1.506(6)
C63 C64 1.366(7)
C63 H63 0.9500
C64 C65 1.379(7)
C64 H64 0.9500
C65 C66 1.401(7)
C65 H65 0.9500
C66 C68 1.500(6)
C67 H67A 0.9800
C67 H67B 0.9800
C67 H67C 0.9800
C68 H68A 0.9800
C68 H68B 0.9800
C68 H68C 0.9800

loop_
_geom_torsion_atom_site_label_1
_geom_torsion_atom_site_label_2
_geom_torsion_atom_site_label_3
_geom_torsion_atom_site_label_4
_geom_torsion
C16 C11 C12 C13 7.8(6)
O1 C11 C12 C13 -174.4(3)
C16 C11 C12 C1 -166.0(3)
O1 C11 C12 C1 11.7(5)
C26 C1 C12 C13 81.7(5)
C26 C1 C12 C11 -104.6(4)
C11 C12 C13 C14 -1.0(6)
C1 C12 C13 C14 172.8(4)
C12 C13 C14 C15 -4.5(6)
C13 C14 C15 C16 3.5(6)
C14 C15 C16 C11 3.0(6)
C14 C15 C16 C5 -170.5(4)
C12 C11 C16 C15 -8.8(6)
O1 C11 C16 C15 173.5(3)
C12 C11 C16 C5 164.7(3)
O1 C11 C16 C5 -13.1(5)
C52 C5 C16 C15 -82.1(5)
C52 C5 C16 C11 104.7(4)
O2 C21 C22 C23 -177.3(3)
C26 C21 C22 C23 6.2(6)
O2 C21 C22 C2 4.0(5)
C26 C21 C22 C2 -172.5(3)
C36 C2 C22 C23 92.5(5)
C36 C2 C22 C21 -88.8(5)
C21 C22 C23 C24 -1.8(6)
C2 C22 C23 C24 176.8(4)
C22 C23 C24 C25 -2.6(6)
C23 C24 C25 C26 2.7(6)
C24 C25 C26 C21 1.5(6)
C24 C25 C26 C1 -176.1(4)
O2 C21 C26 C25 177.5(3)
C22 C21 C26 C25 -6.0(6)
O2 C21 C26 C1 -4.9(5)
C22 C21 C26 C1 171.6(3)
C12 C1 C26 C25 -98.2(4)
C12 C1 C26 C21 84.2(5)
O3 C31 C32 C33 -176.9(3)
C36 C31 C32 C33 4.3(5)
O3 C31 C32 C3 6.6(5)
C36 C31 C32 C3 -172.2(3)
C46 C3 C32 C33 93.8(4)
C46 C3 C32 C31 -89.7(5)
C31 C32 C33 C34 -0.4(6)
C3 C32 C33 C34 176.2(4)
C32 C33 C34 C35 -2.7(6)
C33 C34 C35 C36 1.9(6)
O3 C31 C36 C35 176.2(3)
C32 C31 C36 C35 -5.0(6)
O3 C31 C36 C2 -8.9(5)
C32 C31 C36 C2 169.9(3)
C34 C35 C36 C31 1.8(6)
C34 C35 C36 C2 -173.2(3)
C22 C2 C36 C31 102.6(4)
C22 C2 C36 C35 -82.6(5)
C46 C41 C42 C43 6.6(6)
O4 C41 C42 C43 -176.3(3)
C46 C41 C42 C4 -171.0(3)
O4 C41 C42 C4 6.0(5)
C56 C4 C42 C43 79.2(5)
C56 C4 C42 C41 -103.1(4)
C41 C42 C43 C44 -1.2(5)
C4 C42 C43 C44 176.5(3)
C42 C43 C44 C45 -3.5(6)
C43 C44 C45 C46 2.9(6)
O4 C41 C46 C45 175.8(3)
C42 C41 C46 C45 -7.1(5)
O4 C41 C46 C3 -12.0(5)
C42 C41 C46 C3 165.0(3)
C44 C45 C46 C41 2.3(5)
C44 C45 C46 C3 -170.0(4)
C32 C3 C46 C41 98.8(5)
C32 C3 C46 C45 -89.3(4)
O5 C51 C52 C53 -178.0(3)
C56 C51 C52 C53 5.3(6)
O5 C51 C52 C5 4.7(6)
C56 C51 C52 C5 -171.9(4)
C16 C5 C52 C51 -82.9(5)
C16 C5 C52 C53 100.0(4)
C51 C52 C53 C54 -2.1(6)
C5 C52 C53 C54 175.2(4)
C52 C53 C54 C55 -1.8(6)
C53 C54 C55 C56 2.6(6)
C54 C55 C56 C51 0.5(6)
C54 C55 C56 C4 -179.8(4)
O5 C51 C56 C55 178.8(3)
C52 C51 C56 C55 -4.5(6)
O5 C51 C56 C4 -0.9(6)
C52 C51 C56 C4 175.7(4)
C42 C4 C56 C55 -94.7(5)
C42 C4 C56 C51 85.0(5)
C66 C61 C62 C63 0.5(6)
C66 C61 C62 C67 178.5(4)
C61 C62 C63 C64 -1.3(7)
C67 C62 C63 C64 -179.4(4)
C62 C63 C64 C65 0.4(7)
C63 C64 C65 C66 1.5(7)
C62 C61 C66 C65 1.3(6)
C62 C61 C66 C68 -179.5(4)
C64 C65 C66 C61 -2.3(7)
C64 C65 C66 C68 178.5(4)
